data_1547698
loop_
_publ_author_name
'Abe, Hideki'
'Ogura, Yuta'
'Kobayashi, Toyoharu'
'Ito, Hisanaka'

_publ_section_title
;
 Total Synthesis of Paralemnolide A.
;
_journal_issue 21
_journal_name_full 'Organic letters'
_journal_page_first 5996
_journal_page_last 5999
_journal_paper_doi 10.1021/acs.orglett.7b03038
_journal_volume 19
_journal_year 2017
_chemical_formula_moiety 'C21 H25 Br O4'
_chemical_formula_sum 'C21 H25 Br O4'
_chemical_formula_weight 421.32
_space_group_crystal_system monoclinic
_space_group_IT_number 14
_space_group_name_Hall '-P 2yn'
_space_group_name_H-M_alt 'P 1 21/n 1'
_symmetry_space_group_name_Hall '-P 2yn'
_symmetry_space_group_name_H-M 'P 1 21/n 1'
_atom_sites_solution_hydrogens geom
_audit_creation_date 2016-11-30
_audit_creation_method SHELXL-2014
_audit_update_record
;
2016-11-30 # Formatted by publCIF

;
_cell_angle_alpha 90
_cell_angle_beta 91.6080(10)
_cell_angle_gamma 90
_cell_formula_units_Z 4
_cell_length_a 9.9141(5)
_cell_length_b 18.7872(9)
_cell_length_c 10.6013(5)
_cell_measurement_temperature 90
_cell_volume 1973.80(17)
_computing_cell_refinement 'APEX2 V2014.11-0 (Bruker AXS Inc.,2014)'
_computing_data_collection 'APEX2 V2014.11-0 (Bruker AXS Inc.,2014)'
_computing_data_reduction 'SAINT V8.34a (Bruker AXS Inc., 2013)'
_computing_molecular_graphics 'Platon (A.L.Spek, 2003)'
_computing_publication_material
;
pubCIF (Westrip, 2010) and enCIFer (Allen et al. 2004)
;
_computing_structure_refinement 'SHELXL-2014/7 (Sheldrick, 2014)'
_computing_structure_solution 'SHELXTL XT Intrinsic Phasing (Sheldrick, 2013)'
_diffrn_ambient_temperature 90
_diffrn_detector_area_resol_mean 8.333
_diffrn_measured_fraction_theta_full 0.999
_diffrn_measured_fraction_theta_max 0.999
_diffrn_measurement_device_type 'Bruker SMART APEX II CCD'
_diffrn_measurement_method 'phi and omega scans'
_diffrn_radiation_monochromator 'Bruker Helios multilayer confocal mirror'
_diffrn_radiation_type MoK\a
_diffrn_radiation_wavelength 0.71073
_diffrn_reflns_av_R_equivalents 0.0190
_diffrn_reflns_av_unetI/netI 0.0213
_diffrn_reflns_Laue_measured_fraction_full 0.999
_diffrn_reflns_Laue_measured_fraction_max 0.999
_diffrn_reflns_limit_h_max 11
_diffrn_reflns_limit_h_min -11
_diffrn_reflns_limit_k_max 22
_diffrn_reflns_limit_k_min -18
_diffrn_reflns_limit_l_max 12
_diffrn_reflns_limit_l_min -8
_diffrn_reflns_number 9522
_diffrn_reflns_point_group_measured_fraction_full 0.999
_diffrn_reflns_point_group_measured_fraction_max 0.999
_diffrn_reflns_theta_full 25.000
_diffrn_reflns_theta_max 25.024
_diffrn_reflns_theta_min 2.168
_diffrn_source 'rotating anode'
_diffrn_source_type 'Bruker TXS fine-focus rotating anode'
_exptl_absorpt_coefficient_mu 2.105
_exptl_absorpt_correction_T_max 0.819
_exptl_absorpt_correction_T_min 0.722
_exptl_absorpt_correction_type numerical
_exptl_absorpt_process_details
;
Crystal Faces plugin in Bruker APEX2 software
;
_exptl_crystal_colour colourless
_exptl_crystal_density_diffrn 1.418
_exptl_crystal_description block
_exptl_crystal_F_000 872
_exptl_crystal_size_max 0.225
_exptl_crystal_size_mid 0.108
_exptl_crystal_size_min 0.099
_refine_diff_density_max 0.393
_refine_diff_density_min -0.305
_refine_diff_density_rms 0.053
_refine_ls_extinction_method none
_refine_ls_goodness_of_fit_ref 1.040
_refine_ls_hydrogen_treatment constr
_refine_ls_matrix_type full
_refine_ls_number_parameters 237
_refine_ls_number_reflns 3483
_refine_ls_number_restraints 168
_refine_ls_restrained_S_all 1.123
_refine_ls_R_factor_all 0.0264
_refine_ls_R_factor_gt 0.0235
_refine_ls_shift/su_max 0.002
_refine_ls_shift/su_mean 0.000
_refine_ls_structure_factor_coef Fsqd
_refine_ls_weighting_details 'w=1/[\s^2^(Fo^2^)+(0.0286P)^2^+1.3519P] where P=(Fo^2^+2Fc^2^)/3'
_refine_ls_weighting_scheme calc
_refine_ls_wR_factor_gt 0.0582
_refine_ls_wR_factor_ref 0.0596
_reflns_Friedel_coverage 0.000
_reflns_number_gt 3194
_reflns_number_total 3483
_reflns_threshold_expression 'I > 2\s(I)'
_cod_data_source_file ol7b03038_si_002.cif
_cod_data_source_block P21n_a
_cod_depositor_comments 'Adding full bibliography for 1547697--1547699.cif.'
_cod_database_code 1547698
_publcif_datablock.id {a936bbc8-f531-41f7-b0a5-c1f060cc3b25}

_shelx_space_group_comment
;
The symmetry employed for this shelxl refinement is uniquely defined
by the following loop, which should always be used as a source of
symmetry information in preference to the above space-group names.
They are only intended as comments.
;
_shelx_estimated_absorpt_t_min 0.649
_shelx_estimated_absorpt_t_max 0.819
_publcif_info_exptl_table_max_cols 4
_publcif_info_exptl_table_use_headnotes n

loop_
_space_group_symop_operation_xyz
'x, y, z'
'-x+1/2, y+1/2, -z+1/2'
'-x, -y, -z'
'x-1/2, -y-1/2, z-1/2'

loop_
_atom_site_label
_atom_site_type_symbol
_atom_site_fract_x
_atom_site_fract_y
_atom_site_fract_z
_atom_site_U_iso_or_equiv
_atom_site_adp_type
_atom_site_occupancy
_atom_site_site_symmetry_order
_atom_site_calc_flag
_atom_site_refinement_flags_posn
_atom_site_refinement_flags_adp
Br1 Br 1.04642(2) 0.45531(2) 0.84473(2) 0.01871(7) Uani 1 1 d . U
C1 C 0.09314(18) 0.16130(9) 0.66526(16) 0.0142(3) Uani 1 1 d . U
C2 C 0.26188(17) 0.24086(9) 0.72502(16) 0.0135(3) Uani 1 1 d . U
C3 C 0.26983(17) 0.29992(9) 0.82555(16) 0.0134(3) Uani 1 1 d . U
H3 H 0.2137 0.3414 0.7967 0.016 Uiso 1 1 calc R U
C4 C 0.22740(19) 0.27709(10) 0.95551(16) 0.0167(3) Uani 1 1 d . U
H4A H 0.1289 0.2684 0.9542 0.020 Uiso 1 1 calc R U
H4B H 0.2475 0.3157 1.0167 0.020 Uiso 1 1 calc R U
C5 C 0.30090(19) 0.20989(10) 0.99705(17) 0.0184(3) Uani 1 1 d . U
H5A H 0.2728 0.1964 1.0827 0.022 Uiso 1 1 calc R U
H5B H 0.3993 0.2189 1.0007 0.022 Uiso 1 1 calc R U
C6 C 0.26987(19) 0.14881(10) 0.90548(17) 0.0173(3) Uani 1 1 d . U
H6 H 0.1696 0.1429 0.9027 0.021 Uiso 1 1 calc R U
C7 C 0.31186(18) 0.16523(9) 0.76729(16) 0.0146(3) Uani 1 1 d . U
C8 C 0.22200(18) 0.11895(9) 0.67867(16) 0.0148(3) Uani 1 1 d . U
H8A H 0.2641 0.1123 0.5959 0.018 Uiso 1 1 calc R U
H8B H 0.2052 0.0717 0.7165 0.018 Uiso 1 1 calc R U
C9 C 0.32295(19) 0.26690(9) 0.60110(16) 0.0160(3) Uani 1 1 d . U
H9A H 0.4197 0.2775 0.6171 0.019 Uiso 1 1 calc R U
H9B H 0.3171 0.2279 0.5384 0.019 Uiso 1 1 calc R U
C10 C 0.2543(2) 0.33333(10) 0.54401(18) 0.0219(3) Uani 1 1 d . U
H10A H 0.1594 0.3219 0.5205 0.026 Uiso 1 1 calc R U
H10B H 0.2538 0.3716 0.6081 0.026 Uiso 1 1 calc R U
C11 C 0.3254(2) 0.35932(11) 0.42934(19) 0.0247(4) Uani 1 1 d . U
H11 H 0.3215 0.3305 0.3557 0.030 Uiso 1 1 calc R U
C12 C 0.3925(2) 0.41946(12) 0.4249(2) 0.0322(5) Uani 1 1 d . U
H12A H 0.3982 0.4494 0.4971 0.039 Uiso 1 1 calc R U
H12B H 0.4354 0.4330 0.3496 0.039 Uiso 1 1 calc R U
C13 C 0.43896(17) 0.39069(9) 0.84453(16) 0.0126(3) Uani 1 1 d . U
C14 C 0.58678(18) 0.40464(9) 0.84583(15) 0.0120(3) Uani 1 1 d . U
C15 C 0.63111(18) 0.47407(9) 0.86788(16) 0.0135(3) Uani 1 1 d . U
H15 H 0.5674 0.5106 0.8833 0.016 Uiso 1 1 calc R U
C16 C 0.76727(18) 0.49010(9) 0.86743(16) 0.0145(3) Uani 1 1 d . U
H16 H 0.7978 0.5374 0.8823 0.017 Uiso 1 1 calc R U
C17 C 0.85877(18) 0.43556(9) 0.84480(16) 0.0137(3) Uani 1 1 d . U
C18 C 0.81705(17) 0.36616(9) 0.82304(16) 0.0132(3) Uani 1 1 d . U
H18 H 0.8810 0.3297 0.8079 0.016 Uiso 1 1 calc R U
C19 C 0.68024(17) 0.35078(9) 0.82376(15) 0.0126(3) Uani 1 1 d . U
H19 H 0.6500 0.3034 0.8092 0.015 Uiso 1 1 calc R U
C20 C 0.3290(2) 0.07867(11) 0.95671(19) 0.0260(4) Uani 1 1 d . U
H20A H 0.4258 0.0846 0.9748 0.039 Uiso 1 1 calc R U
H20B H 0.3152 0.0410 0.8937 0.039 Uiso 1 1 calc R U
H20C H 0.2837 0.0656 1.0344 0.039 Uiso 1 1 calc R U
C21 C 0.46323(18) 0.15455(10) 0.74931(18) 0.0179(4) Uani 1 1 d . U
H21A H 0.4883 0.1057 0.7727 0.027 Uiso 1 1 calc R U
H21B H 0.5141 0.1881 0.8030 0.027 Uiso 1 1 calc R U
H21C H 0.4842 0.1629 0.6608 0.027 Uiso 1 1 calc R U
O1 O -0.01774(13) 0.14209(7) 0.63103(11) 0.0183(3) Uani 1 1 d . U
O2 O 0.11647(12) 0.23019(6) 0.70030(11) 0.0138(2) Uani 1 1 d . U
O3 O 0.41144(12) 0.32081(6) 0.83261(11) 0.0125(2) Uani 1 1 d . U
O4 O 0.35381(12) 0.43658(7) 0.84980(12) 0.0187(3) Uani 1 1 d . U

loop_
_atom_site_aniso_label
_atom_site_aniso_U_11
_atom_site_aniso_U_22
_atom_site_aniso_U_33
_atom_site_aniso_U_23
_atom_site_aniso_U_13
_atom_site_aniso_U_12
Br1 0.00866(11) 0.01603(11) 0.03148(12) -0.00157(7) 0.00125(7) -0.00142(7)
C1 0.0151(6) 0.0134(6) 0.0140(6) 0.0003(5) -0.0018(5) -0.0040(5)
C2 0.0118(5) 0.0139(5) 0.0148(5) -0.0006(5) -0.0017(4) -0.0028(4)
C3 0.0109(5) 0.0140(5) 0.0151(6) -0.0022(5) -0.0003(5) -0.0024(5)
C4 0.0156(6) 0.0191(6) 0.0156(6) -0.0030(6) 0.0013(5) -0.0044(6)
C5 0.0191(7) 0.0208(7) 0.0151(6) 0.0004(6) -0.0007(6) -0.0054(6)
C6 0.0185(6) 0.0176(6) 0.0158(6) 0.0021(5) -0.0019(5) -0.0044(5)
C7 0.0148(5) 0.0138(5) 0.0149(5) -0.0002(5) -0.0019(5) -0.0025(5)
C8 0.0158(6) 0.0134(6) 0.0150(6) -0.0008(5) -0.0017(5) -0.0029(5)
C9 0.0165(6) 0.0165(6) 0.0151(6) 0.0006(6) -0.0007(5) -0.0025(6)
C10 0.0235(7) 0.0221(7) 0.0202(7) 0.0047(6) -0.0002(6) -0.0006(6)
C11 0.0275(8) 0.0248(8) 0.0217(8) 0.0053(7) 0.0003(7) 0.0007(7)
C12 0.0342(11) 0.0274(10) 0.0355(11) 0.0069(9) 0.0106(9) 0.0025(9)
C13 0.0116(6) 0.0125(6) 0.0136(6) -0.0019(5) -0.0007(5) -0.0008(5)
C14 0.0116(6) 0.0125(5) 0.0118(5) -0.0004(5) -0.0011(5) -0.0002(5)
C15 0.0127(6) 0.0127(6) 0.0150(6) -0.0001(5) -0.0011(5) 0.0012(5)
C16 0.0129(6) 0.0130(6) 0.0175(6) 0.0004(5) -0.0012(5) -0.0006(5)
C17 0.0109(6) 0.0146(6) 0.0157(6) 0.0006(5) -0.0003(5) -0.0009(5)
C18 0.0124(6) 0.0140(6) 0.0130(6) 0.0001(5) -0.0001(5) 0.0011(5)
C19 0.0130(6) 0.0126(6) 0.0122(6) -0.0007(5) -0.0006(5) -0.0004(5)
C20 0.0316(10) 0.0226(9) 0.0236(9) 0.0070(8) -0.0054(8) -0.0037(8)
C21 0.0160(9) 0.0144(8) 0.0232(9) -0.0003(7) -0.0015(7) 0.0001(7)
O1 0.0172(6) 0.0180(6) 0.0194(6) 0.0004(5) -0.0049(5) -0.0063(5)
O2 0.0120(5) 0.0130(5) 0.0163(5) -0.0002(4) -0.0029(4) -0.0032(4)
O3 0.0102(5) 0.0121(5) 0.0152(5) -0.0027(4) -0.0009(4) -0.0017(4)
O4 0.0109(6) 0.0144(6) 0.0309(7) -0.0042(5) -0.0014(5) 0.0009(5)

loop_
_atom_type_symbol
_atom_type_description
_atom_type_scat_dispersion_real
_atom_type_scat_dispersion_imag
_atom_type_scat_source
C C 0.0033 0.0016 'International Tables Vol C Tables 4.2.6.8 and 6.1.1.4'
H H 0.0000 0.0000 'International Tables Vol C Tables 4.2.6.8 and 6.1.1.4'
O O 0.0106 0.0060 'International Tables Vol C Tables 4.2.6.8 and 6.1.1.4'
Br Br -0.2901 2.4595 'International Tables Vol C Tables 4.2.6.8 and 6.1.1.4'

loop_
_geom_angle_atom_site_label_1
_geom_angle_atom_site_label_2
_geom_angle_atom_site_label_3
_geom_angle
O1 C1 O2 120.87(16)
O1 C1 C8 129.36(16)
O2 C1 C8 109.76(14)
O2 C2 C3 104.62(13)
O2 C2 C9 107.32(13)
C3 C2 C9 110.35(14)
O2 C2 C7 103.17(13)
C3 C2 C7 116.51(14)
C9 C2 C7 113.77(14)
O3 C3 C4 108.75(13)
O3 C3 C2 105.08(13)
C4 C3 C2 114.57(14)
O3 C3 H3 109.4
C4 C3 H3 109.4
C2 C3 H3 109.4
C3 C4 C5 110.89(15)
C3 C4 H4A 109.5
C5 C4 H4A 109.5
C3 C4 H4B 109.5
C5 C4 H4B 109.5
H4A C4 H4B 108.0
C4 C5 C6 110.73(15)
C4 C5 H5A 109.5
C6 C5 H5A 109.5
C4 C5 H5B 109.5
C6 C5 H5B 109.5
H5A C5 H5B 108.1
C5 C6 C20 110.58(15)
C5 C6 C7 113.10(15)
C20 C6 C7 113.04(15)
C5 C6 H6 106.5
C20 C6 H6 106.5
C7 C6 H6 106.5
C21 C7 C8 113.65(15)
C21 C7 C6 112.22(14)
C8 C7 C6 107.12(14)
C21 C7 C2 112.74(14)
C8 C7 C2 99.45(13)
C6 C7 C2 110.88(14)
C1 C8 C7 103.46(14)
C1 C8 H8A 111.1
C7 C8 H8A 111.1
C1 C8 H8B 111.1
C7 C8 H8B 111.1
H8A C8 H8B 109.0
C10 C9 C2 114.39(15)
C10 C9 H9A 108.7
C2 C9 H9A 108.7
C10 C9 H9B 108.7
C2 C9 H9B 108.7
H9A C9 H9B 107.6
C11 C10 C9 111.68(16)
C11 C10 H10A 109.3
C9 C10 H10A 109.3
C11 C10 H10B 109.3
C9 C10 H10B 109.3
H10A C10 H10B 107.9
C12 C11 C10 123.9(2)
C12 C11 H11 118.0
C10 C11 H11 118.0
C11 C12 H12A 120.0
C11 C12 H12B 120.0
H12A C12 H12B 120.0
O4 C13 O3 124.05(16)
O4 C13 C14 124.24(16)
O3 C13 C14 111.69(14)
C15 C14 C19 119.90(16)
C15 C14 C13 118.17(15)
C19 C14 C13 121.92(15)
C16 C15 C14 120.42(16)
C16 C15 H15 119.8
C14 C15 H15 119.8
C15 C16 C17 118.72(16)
C15 C16 H16 120.6
C17 C16 H16 120.6
C18 C17 C16 121.86(16)
C18 C17 Br1 118.18(13)
C16 C17 Br1 119.96(13)
C17 C18 C19 118.86(16)
C17 C18 H18 120.6
C19 C18 H18 120.6
C18 C19 C14 120.24(16)
C18 C19 H19 119.9
C14 C19 H19 119.9
C6 C20 H20A 109.5
C6 C20 H20B 109.5
H20A C20 H20B 109.5
C6 C20 H20C 109.5
H20A C20 H20C 109.5
H20B C20 H20C 109.5
C7 C21 H21A 109.5
C7 C21 H21B 109.5
H21A C21 H21B 109.5
C7 C21 H21C 109.5
H21A C21 H21C 109.5
H21B C21 H21C 109.5
C1 O2 C2 109.60(13)
C13 O3 C3 117.38(13)

loop_
_geom_bond_atom_site_label_1
_geom_bond_atom_site_label_2
_geom_bond_distance
Br1 C17 1.8970(18)
C1 O1 1.203(2)
C1 O2 1.364(2)
C1 C8 1.508(2)
C2 O2 1.472(2)
C2 C3 1.539(2)
C2 C9 1.541(2)
C2 C7 1.566(2)
C3 O3 1.458(2)
C3 C4 1.514(2)
C3 H3 1.0000
C4 C5 1.517(3)
C4 H4A 0.9900
C4 H4B 0.9900
C5 C6 1.529(2)
C5 H5A 0.9900
C5 H5B 0.9900
C6 C20 1.535(3)
C6 C7 1.565(2)
C6 H6 1.0000
C7 C21 1.531(3)
C7 C8 1.545(2)
C8 H8A 0.9900
C8 H8B 0.9900
C9 C10 1.538(3)
C9 H9A 0.9900
C9 H9B 0.9900
C10 C11 1.504(3)
C10 H10A 0.9900
C10 H10B 0.9900
C11 C12 1.313(3)
C11 H11 0.9500
C12 H12A 0.9500
C12 H12B 0.9500
C13 O4 1.209(2)
C13 O3 1.346(2)
C13 C14 1.488(2)
C14 C15 1.394(2)
C14 C19 1.396(2)
C15 C16 1.383(3)
C15 H15 0.9500
C16 C17 1.394(3)
C16 H16 0.9500
C17 C18 1.385(2)
C18 C19 1.387(2)
C18 H18 0.9500
C19 H19 0.9500
C20 H20A 0.9800
C20 H20B 0.9800
C20 H20C 0.9800
C21 H21A 0.9800
C21 H21B 0.9800
C21 H21C 0.9800

loop_
_publcif_info_tables.block_id
_publcif_info_tables.reference_item
{a936bbc8-f531-41f7-b0a5-c1f060cc3b25} '_publcif_info_datablock.publ_exptl'

loop_
_publcif_info_cif.paper_type
EX

loop_
_publcif_info_datablock.id
_publcif_info_datablock.publ_exptl
_publcif_info_datablock.publ_geom
_publcif_info_datablock.structure
{a936bbc8-f531-41f7-b0a5-c1f060cc3b25} y y y

loop_
_publcif_info_exptl_table_extra_item
sin_theta_over_lambda_max
